data_1517485
loop_
_publ_author_name
'Grudniewska, Aleksandra'
'Hayashi, Sayaka'
'Shimizu, Mina'
'Kato, Masayuki'
'Suenaga, Midori'
'Imagawa, Hiroshi'
'Ito, Takuya'
'Asakawa, Yoshinori'
'Ban, Sayaka'
'Kumada, Toshio'
'Hashimoto, Toshihiro'
'Umeyama, Akemi'

_publ_section_title
;
 Opaliferin, a New Polyketide from Cultures of Entomopathogenic Fungus
 Cordyceps sp. NBRC 106954.
;
_journal_issue 18
_journal_name_full 'Organic letters'
_journal_page_first 4695
_journal_page_last 4697
_journal_paper_doi 10.1021/ol502216j
_journal_volume 16
_journal_year 2014
_chemical_absolute_configuration rm
_chemical_formula_sum 'C19 H28 O6'
_chemical_formula_weight 352.41
_chemical_name_systematic
;
 (2R*,3aR*,4'S*,5'S*,6aS*,E)-4'-hydroxy-5'-((R*)-3-hydroxybutyl)-
4-((R*)-5-methyldihydrofuran-2(3H)-ylidene)hexahydro-
3'H-spiro[cyclopenta[b]furan-2,2'-furan]-5(3H)-one
;
_space_group_crystal_system monoclinic
_space_group_IT_number 4
_space_group_name_Hall 'P 2yb'
_space_group_name_H-M_alt 'P 1 21 1'
_symmetry_space_group_name_Hall 'P 2yb'
_symmetry_space_group_name_H-M 'P 1 21 1'
_atom_sites_solution_hydrogens difmap
_atom_sites_solution_primary direct
_atom_sites_solution_secondary difmap
_audit_creation_method SHELXL-2014
_cell_angle_alpha 90
_cell_angle_beta 92.513(2)
_cell_angle_gamma 90
_cell_formula_units_Z 2
_cell_length_a 5.5715(11)
_cell_length_b 8.0680(16)
_cell_length_c 20.262(4)
_cell_measurement_reflns_used 4809
_cell_measurement_temperature 296(2)
_cell_measurement_theta_max 28.61
_cell_measurement_theta_min 2.72
_cell_volume 909.9(3)
_computing_cell_refinement 'Bruker  APEX2'
_computing_data_collection 'Bruker  APEX2'
_computing_data_reduction 'Bruker  APEX2'
_computing_molecular_graphics 'Bruker SHELXTL'
_computing_publication_material 'Bruker SHELXTL'
_computing_structure_refinement 'SHELXL-2014 (Sheldrick, 2014)'
_computing_structure_solution 'SHELXL-2014 (Sheldrick, 2014)'
_diffrn_ambient_temperature 296(2)
_diffrn_detector_area_resol_mean 8.333
_diffrn_measured_fraction_theta_full 0.995
_diffrn_measured_fraction_theta_max 0.994
_diffrn_measurement_device_type 'CCD area detector'
_diffrn_measurement_method 'phi and omega scans'
_diffrn_radiation_monochromator 'multilayered conforcal mirror'
_diffrn_radiation_type MoK\a
_diffrn_radiation_wavelength 0.71073
_diffrn_reflns_av_R_equivalents 0.0254
_diffrn_reflns_av_unetI/netI 0.0325
_diffrn_reflns_Laue_measured_fraction_full 0.995
_diffrn_reflns_Laue_measured_fraction_max 0.994
_diffrn_reflns_limit_h_max 6
_diffrn_reflns_limit_h_min -6
_diffrn_reflns_limit_k_max 9
_diffrn_reflns_limit_k_min -9
_diffrn_reflns_limit_l_max 24
_diffrn_reflns_limit_l_min -18
_diffrn_reflns_number 4392
_diffrn_reflns_point_group_measured_fraction_full 0.920
_diffrn_reflns_point_group_measured_fraction_max 0.920
_diffrn_reflns_theta_full 25.000
_diffrn_reflns_theta_max 25.026
_diffrn_reflns_theta_min 2.012
_diffrn_source 'rotating anode'
_exptl_absorpt_coefficient_mu 0.095
_exptl_absorpt_correction_T_max 0.9813
_exptl_absorpt_correction_T_min 0.9721
_exptl_absorpt_correction_type empirical
_exptl_absorpt_process_details
;
SADABS Sheldrick 1996
;
_exptl_crystal_colour colorless
_exptl_crystal_density_diffrn 1.286
_exptl_crystal_density_meas ?
_exptl_crystal_density_method 'not measured'
_exptl_crystal_description needle
_exptl_crystal_F_000 380
_exptl_crystal_size_max 0.300
_exptl_crystal_size_mid 0.300
_exptl_crystal_size_min 0.200
_refine_diff_density_max 0.149
_refine_diff_density_min -0.215
_refine_diff_density_rms 0.042
_refine_ls_abs_structure_details
;
 Flack x determined using 1212 quotients [(I+)-(I-)]/[(I+)+(I-)]
 (Parsons, Flack and Wagner, Acta Cryst. B69 (2013) 249-259).
;
_refine_ls_abs_structure_Flack -0.1(4)
_refine_ls_extinction_method none
_refine_ls_goodness_of_fit_ref 1.263
_refine_ls_hydrogen_treatment refall
_refine_ls_matrix_type full
_refine_ls_number_parameters 338
_refine_ls_number_reflns 2968
_refine_ls_number_restraints 1
_refine_ls_restrained_S_all 1.263
_refine_ls_R_factor_all 0.0305
_refine_ls_R_factor_gt 0.0302
_refine_ls_shift/su_max 0.000
_refine_ls_shift/su_mean 0.000
_refine_ls_structure_factor_coef Fsqd
_refine_ls_weighting_details 'w=1/[\s^2^(Fo^2^)+(0.0589P)^2^] where P=(Fo^2^+2Fc^2^)/3'
_refine_ls_weighting_scheme calc
_refine_ls_wR_factor_gt 0.0857
_refine_ls_wR_factor_ref 0.0862
_reflns_Friedel_coverage 0.717
_reflns_Friedel_fraction_full 0.833
_reflns_Friedel_fraction_max 0.833
_reflns_number_gt 2924
_reflns_number_total 2968
_reflns_threshold_expression 'I > 2\s(I)'
_cod_data_source_file ol502216j_si_002.cif
_cod_data_source_block newP2
_cod_depositor_comments
;Adding full bibliography for 1517485--1517486.cif.

The following automatic conversions were performed:

'_exptl_crystal_density_meas' value 'not measured' was changed to '?'
- the value is perceived as not measured.

Automatic conversion script
Id: cif_fix_values 3008 2015-01-20 13:52:24Z robertas 
;
_cod_database_code 1517485
_shelx_space_group_comment
;
The symmetry employed for this shelxl refinement is uniquely defined
by the following loop, which should always be used as a source of
symmetry information in preference to the above space-group names.
They are only intended as comments.
;
_shelx_estimated_absorpt_t_min 0.972
_shelx_estimated_absorpt_t_max 0.981
_shelxl_version_number 2014-3

loop_
_space_group_symop_operation_xyz
'x, y, z'
'-x, y+1/2, -z'

loop_
_atom_site_label
_atom_site_type_symbol
_atom_site_fract_x
_atom_site_fract_y
_atom_site_fract_z
_atom_site_U_iso_or_equiv
_atom_site_adp_type
_atom_site_occupancy
_atom_site_site_symmetry_order
_atom_site_calc_flag
C27 C 1.0186(4) 0.7467(3) 0.55689(13) 0.0336(5) Uani 1 1 d
O2 O 0.4905(3) 0.17790(18) 0.56562(7) 0.0236(3) Uani 1 1 d
O3 O 0.6393(2) 0.32943(19) 0.69638(6) 0.0211(3) Uani 1 1 d
O4 O 0.3812(2) 0.26014(18) 0.78020(6) 0.0196(3) Uani 1 1 d
O5 O 0.5065(3) 0.0343(2) 0.97867(7) 0.0311(4) Uani 1 1 d
C21 C 1.1999(6) -0.3418(4) 0.79481(13) 0.0458(7) Uani 1 1 d
O7 O 1.0732(2) -0.0996(2) 0.84921(7) 0.0259(3) Uani 1 1 d
C26 C 0.5652(3) 0.1032(3) 0.92824(9) 0.0217(4) Uani 1 1 d
C2 C 0.4401(3) 0.2568(3) 0.89976(9) 0.0231(4) Uani 1 1 d
C3 C 0.5517(3) 0.2928(2) 0.83394(9) 0.0189(4) Uani 1 1 d
C9 C 1.0414(4) -0.3450(3) 0.91140(11) 0.0288(5) Uani 1 1 d
C6 C 0.9099(3) -0.0718(3) 0.89507(10) 0.0213(4) Uani 1 1 d
C5 C 0.7594(3) 0.0588(3) 0.88565(9) 0.0201(4) Uani 1 1 d
C10 C 0.9266(4) -0.2016(3) 0.94784(10) 0.0254(4) Uani 1 1 d
C8 C 1.1914(4) -0.2600(3) 0.86081(11) 0.0268(5) Uani 1 1 d
C4 C 0.7614(3) 0.1678(3) 0.82535(9) 0.0201(4) Uani 1 1 d
O1 O 0.6198(3) 0.85587(19) 0.54510(7) 0.0222(3) Uani 1 1 d
C16 C 0.6114(4) 0.5160(2) 0.60312(9) 0.0193(4) Uani 1 1 d
C17 C 0.7006(4) 0.6736(3) 0.63843(9) 0.0234(4) Uani 1 1 d
C18 C 0.8021(3) 0.8055(3) 0.59333(10) 0.0220(4) Uani 1 1 d
C15 C 0.4756(3) 0.4021(3) 0.64790(9) 0.0190(4) Uani 1 1 d
C14 C 0.3507(3) 0.2519(3) 0.61519(9) 0.0200(4) Uani 1 1 d
C13 C 0.3331(4) 0.1323(3) 0.67327(10) 0.0283(5) Uani 1 1 d
C12 C 0.5129(3) 0.1984(3) 0.72658(9) 0.0210(4) Uani 1 1 d
C11 C 0.6918(4) 0.0805(3) 0.75982(10) 0.0258(5) Uani 1 1 d
H10 H 0.349(4) 0.468(3) 0.6681(11) 0.013(5) Uiso 1 1 d
H9 H 0.750(4) 0.457(3) 0.5851(10) 0.015(5) Uiso 1 1 d
H7 H 0.826(4) 0.647(4) 0.6733(13) 0.029(6) Uiso 1 1 d
H28 H 0.467(4) 0.240(4) 0.5296(13) 0.030(7) Uiso 1 1 d
H16 H 0.610(4) 0.404(3) 0.8310(12) 0.020(5) Uiso 1 1 d
H23 H 1.353(4) -0.245(4) 0.8803(12) 0.024(6) Uiso 1 1 d
H22 H 1.139(4) -0.412(4) 0.9420(12) 0.025(6) Uiso 1 1 d
H20 H 1.028(4) -0.160(3) 0.9826(13) 0.027(6) Uiso 1 1 d
H19 H 0.772(4) -0.231(3) 0.9657(12) 0.020(5) Uiso 1 1 d
H12 H 0.172(5) 0.149(4) 0.6891(15) 0.044(8) Uiso 1 1 d
H18 H 0.269(4) 0.237(3) 0.8964(12) 0.019(5) Uiso 1 1 d
H6 H 0.560(5) 0.729(4) 0.6597(14) 0.038(7) Uiso 1 1 d
H8 H 0.504(4) 0.548(3) 0.5648(11) 0.015(5) Uiso 1 1 d
H11 H 0.193(4) 0.284(3) 0.5941(13) 0.025(6) Uiso 1 1 d
H13 H 0.618(5) -0.025(4) 0.7662(13) 0.034(7) Uiso 1 1 d
H14 H 0.830(4) 0.054(4) 0.7326(12) 0.031(6) Uiso 1 1 d
H17 H 0.467(4) 0.349(4) 0.9292(13) 0.027(6) Uiso 1 1 d
H15 H 0.911(5) 0.229(4) 0.8205(14) 0.038(7) Uiso 1 1 d
H21 H 0.907(5) -0.408(4) 0.8920(13) 0.037(7) Uiso 1 1 d
H1 H 0.850(3) 0.898(3) 0.6188(11) 0.014(5) Uiso 1 1 d
H2 H 0.575(4) 0.951(4) 0.5551(11) 0.018(6) Uiso 1 1 d
H4 H 0.973(4) 0.661(4) 0.5266(12) 0.022(6) Uiso 1 1 d
H3 H 1.140(5) 0.709(4) 0.5903(16) 0.042(8) Uiso 1 1 d
H24 H 1.289(6) -0.272(6) 0.7666(19) 0.062(10) Uiso 1 1 d
H25 H 1.265(6) -0.449(5) 0.8017(16) 0.054(9) Uiso 1 1 d
H26 H 1.043(7) -0.359(6) 0.781(2) 0.069(11) Uiso 1 1 d
H27 H 0.363(5) 0.021(4) 0.6600(13) 0.030(6) Uiso 1 1 d
H5 H 1.084(5) 0.834(5) 0.5308(16) 0.046(8) Uiso 1 1 d

loop_
_atom_site_aniso_label
_atom_site_aniso_U_11
_atom_site_aniso_U_22
_atom_site_aniso_U_33
_atom_site_aniso_U_23
_atom_site_aniso_U_13
_atom_site_aniso_U_12
C27 0.0222(9) 0.0358(13) 0.0431(13) 0.0084(11) 0.0048(9) -0.0019(10)
O2 0.0390(7) 0.0177(7) 0.0143(7) 0.0002(6) 0.0023(5) 0.0044(6)
O3 0.0244(6) 0.0221(8) 0.0167(6) 0.0054(5) -0.0003(5) -0.0040(6)
O4 0.0216(6) 0.0220(7) 0.0151(7) 0.0004(5) 0.0007(5) 0.0000(5)
O5 0.0376(8) 0.0369(9) 0.0196(7) 0.0075(6) 0.0087(6) 0.0107(7)
C21 0.0648(17) 0.0410(16) 0.0312(13) -0.0052(12) -0.0023(12) 0.0319(15)
O7 0.0279(7) 0.0219(8) 0.0285(8) 0.0046(6) 0.0066(5) 0.0100(6)
C26 0.0239(8) 0.0240(10) 0.0172(9) -0.0011(8) 0.0003(7) 0.0026(8)
C2 0.0260(10) 0.0252(11) 0.0179(10) -0.0025(8) -0.0007(7) 0.0081(8)
C3 0.0215(8) 0.0153(10) 0.0196(10) -0.0008(7) -0.0019(7) 0.0031(7)
C9 0.0348(10) 0.0211(11) 0.0299(10) 0.0025(9) -0.0062(8) 0.0072(9)
C6 0.0219(9) 0.0228(10) 0.0192(9) 0.0004(7) 0.0024(7) 0.0022(8)
C5 0.0226(8) 0.0199(10) 0.0179(9) 0.0019(8) 0.0023(7) 0.0031(8)
C10 0.0284(10) 0.0246(10) 0.0230(10) 0.0046(8) 0.0003(8) 0.0040(8)
C8 0.0270(9) 0.0228(11) 0.0303(11) -0.0007(9) -0.0029(8) 0.0143(8)
C4 0.0216(8) 0.0173(10) 0.0217(9) 0.0023(8) 0.0041(7) 0.0030(8)
O1 0.0304(7) 0.0158(7) 0.0198(7) -0.0014(6) -0.0039(5) 0.0042(6)
C16 0.0265(8) 0.0159(10) 0.0156(8) -0.0008(7) 0.0026(7) 0.0009(8)
C17 0.0323(9) 0.0217(11) 0.0160(9) 0.0006(8) -0.0015(7) -0.0006(8)
C18 0.0241(9) 0.0210(10) 0.0206(9) 0.0010(8) -0.0023(7) -0.0027(8)
C15 0.0226(8) 0.0194(10) 0.0151(9) -0.0013(7) 0.0003(7) 0.0029(8)
C14 0.0231(8) 0.0194(10) 0.0174(9) -0.0023(8) 0.0012(7) 0.0000(8)
C13 0.0404(11) 0.0293(12) 0.0155(10) 0.0000(8) 0.0032(8) -0.0123(10)
C12 0.0282(9) 0.0185(9) 0.0167(9) 0.0011(7) 0.0059(7) -0.0028(8)
C11 0.0382(11) 0.0214(11) 0.0182(10) 0.0011(8) 0.0068(8) 0.0077(9)

loop_
_atom_type_symbol
_atom_type_description
_atom_type_scat_dispersion_real
_atom_type_scat_dispersion_imag
_atom_type_scat_source
C C 0.0033 0.0016 'International Tables Vol C Tables 4.2.6.8 and 6.1.1.4'
H H 0.0000 0.0000 'International Tables Vol C Tables 4.2.6.8 and 6.1.1.4'
O O 0.0106 0.0060 'International Tables Vol C Tables 4.2.6.8 and 6.1.1.4'

loop_
_geom_angle_atom_site_label_1
_geom_angle_atom_site_label_2
_geom_angle_atom_site_label_3
_geom_angle
C18 C27 H4 110.2(14)
C18 C27 H3 107.4(18)
H4 C27 H3 112(2)
C18 C27 H5 111.6(19)
H4 C27 H5 106(2)
H3 C27 H5 110(3)
C14 O2 H28 106.1(17)
C12 O3 C15 106.62(14)
C12 O4 C3 107.22(13)
C8 C21 H24 108(2)
C8 C21 H25 107.4(19)
H24 C21 H25 115(3)
C8 C21 H26 105(2)
H24 C21 H26 115(4)
H25 C21 H26 105(3)
C6 O7 C8 110.39(17)
O5 C26 C5 128.07(19)
O5 C26 C2 123.57(17)
C5 C26 C2 108.35(16)
C26 C2 C3 106.82(15)
C26 C2 H18 109.2(16)
C3 C2 H18 114.1(14)
C26 C2 H17 109.9(15)
C3 C2 H17 109.7(16)
H18 C2 H17 107(2)
O4 C3 C2 110.28(15)
O4 C3 C4 105.68(15)
C2 C3 C4 108.09(16)
O4 C3 H16 109.8(14)
C2 C3 H16 112.8(14)
C4 C3 H16 109.9(14)
C8 C9 C10 103.82(18)
C8 C9 H22 111.9(15)
C10 C9 H22 110.3(15)
C8 C9 H21 113.6(16)
C10 C9 H21 105.0(17)
H22 C9 H21 112(2)
O7 C6 C5 117.69(18)
O7 C6 C10 110.69(17)
C5 C6 C10 131.58(18)
C6 C5 C26 125.34(18)
C6 C5 C4 122.82(17)
C26 C5 C4 111.65(16)
C6 C10 C9 101.48(17)
C6 C10 H20 107.4(17)
C9 C10 H20 112.5(15)
C6 C10 H19 113.8(15)
C9 C10 H19 113.0(16)
H20 C10 H19 109(2)
O7 C8 C21 106.15(18)
O7 C8 C9 104.55(16)
C21 C8 C9 116.5(2)
O7 C8 H23 110.9(18)
C21 C8 H23 110.6(15)
C9 C8 H23 108.0(14)
C5 C4 C11 115.00(17)
C5 C4 C3 104.78(14)
C11 C4 C3 103.36(15)
C5 C4 H15 114.4(17)
C11 C4 H15 109.2(17)
C3 C4 H15 109.2(18)
C18 O1 H2 107.7(16)
C15 C16 C17 112.56(16)
C15 C16 H9 110.4(14)
C17 C16 H9 109.1(13)
C15 C16 H8 109.1(13)
C17 C16 H8 108.5(15)
H9 C16 H8 107.0(17)
C18 C17 C16 114.84(16)
C18 C17 H7 108.1(16)
C16 C17 H7 110.8(17)
C18 C17 H6 105.3(18)
C16 C17 H6 108.7(17)
H7 C17 H6 109(2)
O1 C18 C27 108.11(17)
O1 C18 C17 109.55(15)
C27 C18 C17 113.36(19)
O1 C18 H1 108.9(13)
C27 C18 H1 107.6(13)
C17 C18 H1 109.3(13)
O3 C15 C16 109.74(15)
O3 C15 C14 103.62(16)
C16 C15 C14 116.68(15)
O3 C15 H10 112.4(13)
C16 C15 H10 108.0(13)
C14 C15 H10 106.5(13)
O2 C14 C13 109.43(17)
O2 C14 C15 112.53(15)
C13 C14 C15 102.10(15)
O2 C14 H11 107.7(15)
C13 C14 H11 114.1(15)
C15 C14 H11 111.0(16)
C14 C13 C12 105.07(16)
C14 C13 H12 104.8(19)
C12 C13 H12 107.5(18)
C14 C13 H27 111.1(16)
C12 C13 H27 114.0(17)
H12 C13 H27 114(3)
O3 C12 O4 110.41(16)
O3 C12 C11 109.24(15)
O4 C12 C11 103.35(15)
O3 C12 C13 105.99(15)
O4 C12 C13 108.39(15)
C11 C12 C13 119.37(19)
C12 C11 C4 103.42(17)
C12 C11 H13 110.0(16)
C4 C11 H13 112.6(16)
C12 C11 H14 113.6(16)
C4 C11 H14 114.0(15)
H13 C11 H14 103(3)

loop_
_geom_bond_atom_site_label_1
_geom_bond_atom_site_label_2
_geom_bond_distance
C27 C18 1.518(3)
C27 H4 0.95(3)
C27 H3 0.98(3)
C27 H5 0.96(4)
O2 C14 1.429(2)
O2 H28 0.89(3)
O3 C12 1.423(2)
O3 C15 1.436(2)
O4 C12 1.427(2)
O4 C3 1.437(2)
O5 C26 1.221(2)
C21 C8 1.494(3)
C21 H24 0.96(4)
C21 H25 0.95(4)
C21 H26 0.91(4)
O7 C6 1.348(2)
O7 C8 1.466(3)
C26 C5 1.458(3)
C26 C2 1.523(3)
C2 C3 1.524(3)
C2 H18 0.97(2)
C2 H17 0.96(3)
C3 C4 1.559(3)
C3 H16 0.95(3)
C9 C8 1.515(3)
C9 C10 1.528(3)
C9 H22 0.97(2)
C9 H21 0.97(3)
C6 C5 1.355(3)
C6 C10 1.497(3)
C5 C4 1.505(3)
C10 H20 0.95(3)
C10 H19 0.98(2)
C8 H23 0.97(2)
C4 C11 1.538(3)
C4 H15 0.98(3)
O1 C18 1.437(2)
O1 H2 0.83(3)
C16 C15 1.517(3)
C16 C17 1.531(3)
C16 H9 0.99(2)
C16 H8 0.99(2)
C17 C18 1.527(3)
C17 H7 0.99(3)
C17 H6 1.01(3)
C18 H1 0.94(3)
C15 C14 1.533(3)
C15 H10 0.99(2)
C14 C13 1.529(3)
C14 H11 0.99(2)
C13 C12 1.536(3)
C13 H12 0.97(3)
C13 H27 0.95(3)
C12 C11 1.515(3)
C11 H13 0.95(3)
C11 H14 0.99(3)
